data_4304710
loop_
_publ_author_name
'Nicoleta Muresan'
'Connie C. Lu'
'Meenakshi Ghosh'
'Jonas C. Peters'
'Megumi Abe'
'Lawrence M. Henling'
'Thomas Weyherm\"oller'
'Eckhard Bill'
'Karl Wieghardt'

_publ_section_title
;
Bis(\a-diimine)iron Complexes: Electronic Structure Determination by
Spectroscopy and Broken Symmetry Density Functional Theoretical Calculations
;
_journal_name_full 'Inorganic Chemistry'
_journal_page_first 4579
_journal_page_last 4590
_journal_paper_doi 10.1021/ic7022693
_journal_volume 47
_journal_year 2008
_chemical_formula_sum 'C26 H30 Fe N4'
_chemical_formula_weight 454.39
_chemical_name_systematic
; 
? 
;
_space_group_IT_number 15
_symmetry_cell_setting monoclinic
_symmetry_Int_Tables_number 15
_symmetry_space_group_name_Hall '-C 2yc'
_symmetry_space_group_name_H-M 'C 1 2/c 1'
_atom_sites_solution_hydrogens geom
_atom_sites_solution_primary direct
_atom_sites_solution_secondary difmap
_audit_creation_method SHELXL-97
_cell_angle_alpha 90
_cell_angle_beta 91.372(1)
_cell_angle_gamma 90
_cell_formula_units_Z 8
_cell_length_a 17.8934(14)
_cell_length_b 14.2722(11)
_cell_length_c 17.8740(14)
_cell_measurement_reflns_used 7384
_cell_measurement_temperature 98
_cell_measurement_theta_max 28.1
_cell_measurement_theta_min 2.2
_cell_volume 4563.3(6)
_computing_cell_refinement 'SMART v5.606, (Bruker, 2000), SAINT v6.45(Bruker, 2003)'
_computing_data_collection 'SMART 5.054 (Bruker, 1997)'
_computing_data_reduction 'SAINT 6.45A (Bruker, 2003)'
_computing_publication_material 'SHELXTL 6.14 (Bruker, 2003)'
_computing_structure_refinement 'SHELXL97 (Sheldrick, 1997)'
_computing_structure_solution 'SHELXS97 (Sheldrick, 1997)'
_diffrn_ambient_temperature 98
_diffrn_detector_area_resol_mean 8.192
_diffrn_measured_fraction_theta_full 0.929
_diffrn_measured_fraction_theta_max 0.929
_diffrn_measurement_device_type 'Bruker SMART 1000 ccd'
_diffrn_measurement_method '5 \w scans at 5 \f values'
_diffrn_radiation_monochromator graphite
_diffrn_radiation_source 'normal-focus sealed tube'
_diffrn_radiation_type MoK\a
_diffrn_radiation_wavelength 0.71073
_diffrn_reflns_av_R_equivalents 0.0553
_diffrn_reflns_av_sigmaI/netI 0.0317
_diffrn_reflns_limit_h_max 23
_diffrn_reflns_limit_h_min -23
_diffrn_reflns_limit_k_max 19
_diffrn_reflns_limit_k_min -18
_diffrn_reflns_limit_l_max 23
_diffrn_reflns_limit_l_min -23
_diffrn_reflns_number 33432
_diffrn_reflns_theta_full 28.45
_diffrn_reflns_theta_max 28.45
_diffrn_reflns_theta_min 1.83
_exptl_absorpt_coefficient_mu 0.681
_exptl_absorpt_correction_type none
_exptl_crystal_colour 'dark red'
_exptl_crystal_density_diffrn 1.323
_exptl_crystal_density_method 'not measured'
_exptl_crystal_description tabular
_exptl_crystal_F_000 1920
_exptl_crystal_size_max 0.33
_exptl_crystal_size_mid 0.30
_exptl_crystal_size_min 0.16
_refine_diff_density_max 0.868
_refine_diff_density_min -0.475
_refine_diff_density_rms 0.065
_refine_ls_extinction_method none
_refine_ls_goodness_of_fit_ref 2.259
_refine_ls_hydrogen_treatment noref
_refine_ls_matrix_type full
_refine_ls_number_parameters 287
_refine_ls_number_reflns 5356
_refine_ls_number_restraints 0
_refine_ls_restrained_S_all 2.259
_refine_ls_R_factor_all 0.0473
_refine_ls_R_factor_gt 0.0361
_refine_ls_shift/su_max 0.027
_refine_ls_shift/su_mean 0.003
_refine_ls_structure_factor_coef Fsqd
_refine_ls_weighting_details 'calc w=1/[\s^2^(Fo^2^)]'
_refine_ls_weighting_scheme sigma
_refine_ls_wR_factor_gt 0.0689
_refine_ls_wR_factor_ref 0.0700
_reflns_number_gt 4372
_reflns_number_total 5356
_reflns_threshold_expression >2sigma(I)
_cod_data_source_file ic7022693-file003_1.cif
_cod_data_source_block 1
_cod_original_sg_symbol_H-M 'C 2/c'
_cod_database_code 4304710

loop_
_symmetry_equiv_pos_as_xyz
'x, y, z'
'-x, y, -z+1/2'
'x+1/2, y+1/2, z'
'-x+1/2, y+1/2, -z+1/2'
'-x, -y, -z'
'x, -y, z-1/2'
'-x+1/2, -y+1/2, -z'
'x+1/2, -y+1/2, z-1/2'

loop_
_atom_site_label
_atom_site_type_symbol
_atom_site_fract_x
_atom_site_fract_y
_atom_site_fract_z
_atom_site_U_iso_or_equiv
_atom_site_adp_type
_atom_site_occupancy
_atom_site_symmetry_multiplicity
_atom_site_calc_flag
_atom_site_refinement_flags
_atom_site_disorder_assembly
_atom_site_disorder_group
FeA Fe 0.5000 0.77978(2) 0.2500 0.01515(9) Uani 1 2 d S . .
N1A N 0.58373(7) 0.69985(9) 0.20217(7) 0.0147(3) Uani 1 1 d . . .
N2A N 0.48838(7) 0.82593(9) 0.14640(7) 0.0142(3) Uani 1 1 d . . .
C1A C 0.62848(9) 0.63502(11) 0.23259(9) 0.0181(4) Uani 1 1 d . . .
H1A H 0.6236 0.6208 0.2842 0.022 Uiso 1 1 calc R . .
C2A C 0.68214(9) 0.58695(12) 0.19240(10) 0.0197(4) Uani 1 1 d . . .
H2A H 0.7119 0.5396 0.2157 0.024 Uiso 1 1 calc R . .
C3A C 0.69123(9) 0.60926(11) 0.11853(10) 0.0195(4) Uani 1 1 d . . .
H3A H 0.7281 0.5778 0.0905 0.023 Uiso 1 1 calc R . .
C4A C 0.64609(9) 0.67877(11) 0.08388(9) 0.0158(4) Uani 1 1 d . . .
C5A C 0.65325(9) 0.70601(12) 0.00825(9) 0.0187(4) Uani 1 1 d . . .
H5A H 0.6899 0.6782 -0.0223 0.022 Uiso 1 1 calc R . .
C6A C 0.60613(9) 0.77338(12) -0.01960(9) 0.0199(4) Uani 1 1 d . . .
H6A H 0.6111 0.7925 -0.0701 0.024 Uiso 1 1 calc R . .
C7A C 0.55062(9) 0.81568(12) 0.02304(9) 0.0171(4) Uani 1 1 d . . .
H7A H 0.5192 0.8617 0.0002 0.021 Uiso 1 1 calc R . .
C8A C 0.54001(9) 0.79230(11) 0.09818(8) 0.0143(3) Uani 1 1 d . . .
C9A C 0.59117(9) 0.72196(11) 0.12812(8) 0.0138(3) Uani 1 1 d . . .
C10A C 0.43559(9) 0.90149(11) 0.12603(9) 0.0184(4) Uani 1 1 d . . .
C11A C 0.38710(9) 0.91640(12) 0.19469(9) 0.0218(4) Uani 1 1 d . . .
H11A H 0.3603 0.8583 0.2058 0.033 Uiso 1 1 calc R . .
H11B H 0.3510 0.9666 0.1843 0.033 Uiso 1 1 calc R . .
H11C H 0.4190 0.9338 0.2378 0.033 Uiso 1 1 calc R . .
C12A C 0.38231(10) 0.87512(14) 0.06092(10) 0.0292(4) Uani 1 1 d . . .
H12A H 0.4099 0.8742 0.0142 0.044 Uiso 1 1 calc R . .
H12B H 0.3419 0.9213 0.0570 0.044 Uiso 1 1 calc R . .
H12C H 0.3611 0.8129 0.0699 0.044 Uiso 1 1 calc R . .
C13A C 0.47675(10) 0.99399(12) 0.11146(10) 0.0281(4) Uani 1 1 d . . .
H13A H 0.5060 1.0118 0.1563 0.042 Uiso 1 1 calc R . .
H13B H 0.4402 1.0432 0.0994 0.042 Uiso 1 1 calc R . .
H13C H 0.5103 0.9859 0.0694 0.042 Uiso 1 1 calc R . .
FeB Fe 0.5000 0.38017(2) 0.2500 0.01553(9) Uani 1 2 d S . .
N1B N 0.45502(7) 0.46079(9) 0.16164(7) 0.0150(3) Uani 1 1 d . . .
N2B N 0.39494(7) 0.33774(9) 0.25421(7) 0.0156(3) Uani 1 1 d . . .
C1B C 0.48788(9) 0.52210(11) 0.11767(9) 0.0178(4) Uani 1 1 d . . .
H1B H 0.5404 0.5305 0.1230 0.021 Uiso 1 1 calc R . .
C2B C 0.44897(10) 0.57520(12) 0.06368(9) 0.0212(4) Uani 1 1 d . . .
H2B H 0.4746 0.6182 0.0329 0.025 Uiso 1 1 calc R . .
C3B C 0.37339(10) 0.56407(11) 0.05616(9) 0.0202(4) Uani 1 1 d . . .
H3B H 0.3459 0.6009 0.0208 0.024 Uiso 1 1 calc R . .
C4B C 0.33558(9) 0.49801(11) 0.10076(9) 0.0163(4) Uani 1 1 d . . .
C5B C 0.25786(9) 0.48085(11) 0.09429(9) 0.0184(4) Uani 1 1 d . . .
H5B H 0.2271 0.5169 0.0612 0.022 Uiso 1 1 calc R . .
C6B C 0.22786(9) 0.41107(12) 0.13678(9) 0.0191(4) Uani 1 1 d . . .
H6B H 0.1760 0.3976 0.1310 0.023 Uiso 1 1 calc R . .
C7B C 0.27073(9) 0.35868(11) 0.18852(9) 0.0173(4) Uani 1 1 d . . .
H7B H 0.2474 0.3096 0.2152 0.021 Uiso 1 1 calc R . .
C8B C 0.34701(9) 0.37646(11) 0.20215(8) 0.0144(3) Uani 1 1 d . . .
C9B C 0.37940(9) 0.44628(11) 0.15360(9) 0.0144(3) Uani 1 1 d . . .
C10B C 0.37215(9) 0.26239(12) 0.30620(9) 0.0192(4) Uani 1 1 d . . .
C11B C 0.43939(10) 0.24565(13) 0.35854(10) 0.0262(4) Uani 1 1 d . . .
H11D H 0.4835 0.2319 0.3289 0.039 Uiso 1 1 calc R . .
H11E H 0.4292 0.1925 0.3914 0.039 Uiso 1 1 calc R . .
H11F H 0.4487 0.3018 0.3889 0.039 Uiso 1 1 calc R . .
C12B C 0.35576(10) 0.17143(12) 0.26371(10) 0.0269(4) Uani 1 1 d . . .
H12D H 0.3163 0.1825 0.2258 0.040 Uiso 1 1 calc R . .
H12E H 0.3394 0.1233 0.2988 0.040 Uiso 1 1 calc R . .
H12F H 0.4012 0.1502 0.2392 0.040 Uiso 1 1 calc R . .
C13B C 0.30661(10) 0.29107(14) 0.35534(10) 0.0305(5) Uani 1 1 d . . .
H13D H 0.3150 0.3547 0.3744 0.046 Uiso 1 1 calc R . .
H13E H 0.3031 0.2474 0.3974 0.046 Uiso 1 1 calc R . .
H13F H 0.2600 0.2894 0.3255 0.046 Uiso 1 1 calc R . .

loop_
_atom_site_aniso_label
_atom_site_aniso_U_11
_atom_site_aniso_U_22
_atom_site_aniso_U_33
_atom_site_aniso_U_23
_atom_site_aniso_U_13
_atom_site_aniso_U_12
FeA 0.01968(19) 0.01546(19) 0.01034(17) 0.000 0.00120(13) 0.000
N1A 0.0170(7) 0.0126(7) 0.0145(7) 0.0007(5) -0.0003(6) -0.0030(6)
N2A 0.0166(7) 0.0141(7) 0.0119(7) -0.0001(5) 0.0008(6) 0.0014(6)
C1A 0.0210(9) 0.0164(9) 0.0167(9) 0.0032(7) -0.0029(7) -0.0027(7)
C2A 0.0168(9) 0.0145(9) 0.0277(9) 0.0023(7) -0.0032(7) 0.0008(7)
C3A 0.0151(9) 0.0162(9) 0.0273(10) -0.0047(7) 0.0022(7) -0.0008(7)
C4A 0.0143(8) 0.0127(8) 0.0204(9) -0.0031(7) 0.0012(7) -0.0040(7)
C5A 0.0177(9) 0.0196(9) 0.0189(9) -0.0048(7) 0.0050(7) -0.0019(7)
C6A 0.0245(9) 0.0227(10) 0.0127(8) -0.0007(7) 0.0039(7) -0.0043(8)
C7A 0.0186(9) 0.0185(9) 0.0142(8) 0.0016(7) -0.0002(7) 0.0002(7)
C8A 0.0160(8) 0.0121(8) 0.0147(8) -0.0016(6) -0.0002(7) -0.0043(7)
C9A 0.0143(8) 0.0125(8) 0.0146(8) -0.0017(6) -0.0003(6) -0.0049(7)
C10A 0.0192(9) 0.0216(10) 0.0145(8) 0.0019(7) 0.0020(7) 0.0050(7)
C11A 0.0232(9) 0.0243(10) 0.0180(9) 0.0016(8) 0.0029(7) 0.0074(8)
C12A 0.0246(10) 0.0449(12) 0.0180(9) 0.0013(9) -0.0006(8) 0.0103(9)
C13A 0.0385(12) 0.0202(10) 0.0259(10) 0.0050(8) 0.0091(9) 0.0072(9)
FeB 0.01345(18) 0.01653(19) 0.01647(18) 0.000 -0.00250(14) 0.000
N1B 0.0153(7) 0.0136(7) 0.0162(7) -0.0032(6) -0.0017(6) -0.0004(6)
N2B 0.0163(7) 0.0149(7) 0.0154(7) 0.0015(6) -0.0011(6) -0.0017(6)
C1B 0.0182(9) 0.0161(9) 0.0192(9) -0.0032(7) 0.0008(7) -0.0042(7)
C2B 0.0299(10) 0.0164(9) 0.0173(9) 0.0014(7) 0.0000(7) -0.0073(8)
C3B 0.0290(10) 0.0155(9) 0.0158(9) 0.0005(7) -0.0047(7) 0.0013(7)
C4B 0.0220(9) 0.0128(9) 0.0140(8) -0.0037(7) -0.0019(7) 0.0008(7)
C5B 0.0193(9) 0.0178(9) 0.0178(9) -0.0022(7) -0.0057(7) 0.0059(7)
C6B 0.0137(8) 0.0240(10) 0.0196(9) -0.0050(7) -0.0012(7) 0.0011(7)
C7B 0.0175(9) 0.0182(9) 0.0162(8) -0.0007(7) 0.0022(7) -0.0015(7)
C8B 0.0157(8) 0.0133(8) 0.0141(8) -0.0028(7) -0.0001(7) 0.0011(7)
C9B 0.0155(8) 0.0135(8) 0.0141(8) -0.0053(6) -0.0020(7) 0.0008(7)
C10B 0.0184(9) 0.0213(9) 0.0177(8) 0.0045(7) -0.0004(7) -0.0007(7)
C11B 0.0258(10) 0.0277(10) 0.0250(10) 0.0101(8) -0.0030(8) -0.0022(8)
C12B 0.0261(10) 0.0211(10) 0.0333(11) 0.0073(8) -0.0021(8) -0.0041(8)
C13B 0.0294(11) 0.0426(12) 0.0198(10) 0.0095(9) 0.0041(8) 0.0027(9)

loop_
_atom_type_symbol
_atom_type_description
_atom_type_scat_dispersion_real
_atom_type_scat_dispersion_imag
_atom_type_scat_source
C C 0.0033 0.0016 'International Tables Vol C Tables 4.2.6.8 and 6.1.1.4'
H H 0.0000 0.0000 'International Tables Vol C Tables 4.2.6.8 and 6.1.1.4'
N N 0.0061 0.0033 'International Tables Vol C Tables 4.2.6.8 and 6.1.1.4'
Fe Fe 0.3463 0.8444 'International Tables Vol C Tables 4.2.6.8 and 6.1.1.4'

loop_
_geom_angle_atom_site_label_1
_geom_angle_atom_site_label_2
_geom_angle_atom_site_label_3
_geom_angle
_geom_angle_site_symmetry_1
_geom_angle_site_symmetry_3
_geom_angle_publ_flag
N2A FeA N2A 140.98(8) 2_655 . ?
N2A FeA N1A 81.85(5) 2_655 2_655 ?
N2A FeA N1A 120.51(5) . 2_655 ?
N2A FeA N1A 120.51(5) 2_655 . ?
N2A FeA N1A 81.85(5) . . ?
N1A FeA N1A 113.58(7) 2_655 . ?
C1A N1A C9A 118.90(14) . . ?
C1A N1A FeA 130.13(11) . . ?
C9A N1A FeA 110.96(10) . . ?
C8A N2A C10A 122.73(13) . . ?
C8A N2A FeA 114.68(10) . . ?
C10A N2A FeA 121.94(10) . . ?
N1A C1A C2A 123.14(15) . . ?
N1A C1A H1A 118.4 . . ?
C2A C1A H1A 118.4 . . ?
C3A C2A C1A 118.75(16) . . ?
C3A C2A H2A 120.6 . . ?
C1A C2A H2A 120.6 . . ?
C2A C3A C4A 120.35(16) . . ?
C2A C3A H3A 119.8 . . ?
C4A C3A H3A 119.8 . . ?
C3A C4A C5A 123.21(15) . . ?
C3A C4A C9A 117.24(15) . . ?
C5A C4A C9A 119.56(15) . . ?
C6A C5A C4A 118.21(15) . . ?
C6A C5A H5A 120.9 . . ?
C4A C5A H5A 120.9 . . ?
C5A C6A C7A 122.96(15) . . ?
C5A C6A H6A 118.5 . . ?
C7A C6A H6A 118.5 . . ?
C8A C7A C6A 122.16(15) . . ?
C8A C7A H7A 118.9 . . ?
C6A C7A H7A 118.9 . . ?
N2A C8A C7A 129.08(15) . . ?
N2A C8A C9A 116.13(13) . . ?
C7A C8A C9A 114.78(14) . . ?
N1A C9A C4A 121.57(14) . . ?
N1A C9A C8A 116.12(14) . . ?
C4A C9A C8A 122.31(14) . . ?
N2A C10A C12A 113.01(14) . . ?
N2A C10A C11A 105.98(13) . . ?
C12A C10A C11A 106.72(14) . . ?
N2A C10A C13A 111.33(13) . . ?
C12A C10A C13A 111.96(14) . . ?
C11A C10A C13A 107.39(14) . . ?
C10A C11A H11A 109.5 . . ?
C10A C11A H11B 109.5 . . ?
H11A C11A H11B 109.5 . . ?
C10A C11A H11C 109.5 . . ?
H11A C11A H11C 109.5 . . ?
H11B C11A H11C 109.5 . . ?
C10A C12A H12A 109.5 . . ?
C10A C12A H12B 109.5 . . ?
H12A C12A H12B 109.5 . . ?
C10A C12A H12C 109.5 . . ?
H12A C12A H12C 109.5 . . ?
H12B C12A H12C 109.5 . . ?
C10A C13A H13A 109.5 . . ?
C10A C13A H13B 109.5 . . ?
H13A C13A H13B 109.5 . . ?
C10A C13A H13C 109.5 . . ?
H13A C13A H13C 109.5 . . ?
H13B C13A H13C 109.5 . . ?
N2B FeB N2B 144.35(8) . 2_655 ?
N2B FeB N1B 119.14(5) . 2_655 ?
N2B FeB N1B 81.30(5) 2_655 2_655 ?
N2B FeB N1B 81.30(5) . . ?
N2B FeB N1B 119.14(5) 2_655 . ?
N1B FeB N1B 113.52(7) 2_655 . ?
C1B N1B C9B 119.23(14) . . ?
C1B N1B FeB 129.90(11) . . ?
C9B N1B FeB 110.81(10) . . ?
C8B N2B C10B 122.80(13) . . ?
C8B N2B FeB 115.57(10) . . ?
C10B N2B FeB 121.40(10) . . ?
N1B C1B C2B 123.15(15) . . ?
N1B C1B H1B 118.4 . . ?
C2B C1B H1B 118.4 . . ?
C3B C2B C1B 118.71(16) . . ?
C3B C2B H2B 120.6 . . ?
C1B C2B H2B 120.6 . . ?
C2B C3B C4B 120.48(16) . . ?
C2B C3B H3B 119.8 . . ?
C4B C3B H3B 119.8 . . ?
C5B C4B C3B 123.44(15) . . ?
C5B C4B C9B 119.39(15) . . ?
C3B C4B C9B 117.17(15) . . ?
C6B C5B C4B 118.57(15) . . ?
C6B C5B H5B 120.7 . . ?
C4B C5B H5B 120.7 . . ?
C5B C6B C7B 122.51(15) . . ?
C5B C6B H6B 118.7 . . ?
C7B C6B H6B 118.7 . . ?
C6B C7B C8B 122.14(15) . . ?
C6B C7B H7B 118.9 . . ?
C8B C7B H7B 118.9 . . ?
N2B C8B C7B 129.53(15) . . ?
N2B C8B C9B 115.57(14) . . ?
C7B C8B C9B 114.89(14) . . ?
N1B C9B C4B 121.22(15) . . ?
N1B C9B C8B 116.60(14) . . ?
C4B C9B C8B 122.18(14) . . ?
N2B C10B C11B 105.84(13) . . ?
N2B C10B C12B 110.87(13) . . ?
C11B C10B C12B 108.11(14) . . ?
N2B C10B C13B 112.92(14) . . ?
C11B C10B C13B 107.01(14) . . ?
C12B C10B C13B 111.72(15) . . ?
C10B C11B H11D 109.5 . . ?
C10B C11B H11E 109.5 . . ?
H11D C11B H11E 109.5 . . ?
C10B C11B H11F 109.5 . . ?
H11D C11B H11F 109.5 . . ?
H11E C11B H11F 109.5 . . ?
C10B C12B H12D 109.5 . . ?
C10B C12B H12E 109.5 . . ?
H12D C12B H12E 109.5 . . ?
C10B C12B H12F 109.5 . . ?
H12D C12B H12F 109.5 . . ?
H12E C12B H12F 109.5 . . ?
C10B C13B H13D 109.5 . . ?
C10B C13B H13E 109.5 . . ?
H13D C13B H13E 109.5 . . ?
C10B C13B H13F 109.5 . . ?
H13D C13B H13F 109.5 . . ?
H13E C13B H13F 109.5 . . ?

loop_
_geom_bond_atom_site_label_1
_geom_bond_atom_site_label_2
_geom_bond_distance
_geom_bond_site_symmetry_2
_geom_bond_publ_flag
FeA N2A 1.9717(12) 2_655 ?
FeA N2A 1.9717(12) . ?
FeA N1A 2.0830(13) 2_655 ?
FeA N1A 2.0830(13) . ?
N1A C1A 1.331(2) . ?
N1A C9A 1.3702(19) . ?
N2A C8A 1.3655(19) . ?
N2A C10A 1.474(2) . ?
C1A C2A 1.394(2) . ?
C1A H1A 0.9500 . ?
C2A C3A 1.372(2) . ?
C2A H2A 0.9500 . ?
C3A C4A 1.413(2) . ?
C3A H3A 0.9500 . ?
C4A C5A 1.415(2) . ?
C4A C9A 1.417(2) . ?
C5A C6A 1.365(2) . ?
C5A H5A 0.9500 . ?
C6A C7A 1.403(2) . ?
C6A H6A 0.9500 . ?
C7A C8A 1.401(2) . ?
C7A H7A 0.9500 . ?
C8A C9A 1.452(2) . ?
C10A C12A 1.534(2) . ?
C10A C11A 1.535(2) . ?
C10A C13A 1.537(2) . ?
C11A H11A 0.9800 . ?
C11A H11B 0.9800 . ?
C11A H11C 0.9800 . ?
C12A H12A 0.9800 . ?
C12A H12B 0.9800 . ?
C12A H12C 0.9800 . ?
C13A H13A 0.9800 . ?
C13A H13B 0.9800 . ?
C13A H13C 0.9800 . ?
FeB N2B 1.9783(13) . ?
FeB N2B 1.9783(13) 2_655 ?
FeB N1B 2.0988(13) 2_655 ?
FeB N1B 2.0989(13) . ?
N1B C1B 1.323(2) . ?
N1B C9B 1.373(2) . ?
N2B C8B 1.3669(19) . ?
N2B C10B 1.485(2) . ?
C1B C2B 1.399(2) . ?
C1B H1B 0.9500 . ?
C2B C3B 1.365(2) . ?
C2B H2B 0.9500 . ?
C3B C4B 1.417(2) . ?
C3B H3B 0.9500 . ?
C4B C5B 1.414(2) . ?
C4B C9B 1.420(2) . ?
C5B C6B 1.370(2) . ?
C5B H5B 0.9500 . ?
C6B C7B 1.403(2) . ?
C6B H6B 0.9500 . ?
C7B C8B 1.404(2) . ?
C7B H7B 0.9500 . ?
C8B C9B 1.451(2) . ?
C10B C11B 1.525(2) . ?
C10B C12B 1.529(2) . ?
C10B C13B 1.537(2) . ?
C11B H11D 0.9800 . ?
C11B H11E 0.9800 . ?
C11B H11F 0.9800 . ?
C12B H12D 0.9800 . ?
C12B H12E 0.9800 . ?
C12B H12F 0.9800 . ?
C13B H13D 0.9800 . ?
C13B H13E 0.9800 . ?
C13B H13F 0.9800 . ?
